data_4318970
loop_
_publ_author_name
'Yahong Li'
'Angie Turnas'
'James T. Ciszewski'
'Aaron L. Odom'

_publ_section_title
;
 Group-4 \h1-Pyrrolyl Complexes Incorporating
 N,N-Di(pyrrolyl-\a-methyl)-N-methylamine
;
_journal_name_full 'Inorganic Chemistry'
_journal_page_first 6298
_journal_page_last 6306
_journal_paper_doi 10.1021/ic0259484
_journal_volume 41
_journal_year 2002
_chemical_formula_sum 'C17 H30 N4 Si Ti'
_chemical_formula_weight 366.44
_chemical_name_common Ti(CH2SiMe3)(NMe2)(dpma)
_chemical_name_systematic
;
  ?
;
_space_group_IT_number 15
_symmetry_cell_setting monoclinic
_symmetry_space_group_name_Hall '-C 2yc'
_symmetry_space_group_name_H-M 'C 1 2/c 1'
_atom_sites_solution_hydrogens geom
_atom_sites_solution_primary direct
_atom_sites_solution_secondary difmap
_audit_creation_method SHELXL-97
_cell_angle_alpha 90.00
_cell_angle_beta 129.70(3)
_cell_angle_gamma 90.00
_cell_formula_units_Z 8
_cell_length_a 28.646(11)
_cell_length_b 8.568(3)
_cell_length_c 20.885(9)
_cell_measurement_temperature 293(2)
_cell_volume 3944(3)
_computing_cell_refinement 'Bruker SMART'
_computing_data_collection 'Bruker SMART'
_computing_data_reduction 'Bruker SHELXTL'
_computing_molecular_graphics 'Bruker SHELXTL'
_computing_publication_material 'Bruker SHELXTL'
_computing_structure_refinement 'SHELXL-97 (Sheldrick, 1997)'
_computing_structure_solution 'SHELXS-97 (Sheldrick, 1990)'
_diffrn_ambient_temperature 293(2)
_diffrn_measured_fraction_theta_full 0.999
_diffrn_measured_fraction_theta_max 0.999
_diffrn_measurement_device_type 'CCD area detector'
_diffrn_measurement_method 'phi and omega scans'
_diffrn_radiation_monochromator graphite
_diffrn_radiation_source 'fine-focus sealed tube'
_diffrn_radiation_type MoK\a
_diffrn_radiation_wavelength 0.71073
_diffrn_reflns_av_R_equivalents 0.0825
_diffrn_reflns_av_sigmaI/netI 0.0830
_diffrn_reflns_limit_h_max 18
_diffrn_reflns_limit_h_min -31
_diffrn_reflns_limit_k_max 9
_diffrn_reflns_limit_k_min -9
_diffrn_reflns_limit_l_max 23
_diffrn_reflns_limit_l_min -18
_diffrn_reflns_number 8668
_diffrn_reflns_theta_full 23.25
_diffrn_reflns_theta_max 23.25
_diffrn_reflns_theta_min 1.85
_exptl_absorpt_coefficient_mu 0.500
_exptl_absorpt_correction_T_max 0.9024
_exptl_absorpt_correction_T_min 0.8139
_exptl_absorpt_correction_type empirical
_exptl_crystal_colour yellow
_exptl_crystal_density_diffrn 1.234
_exptl_crystal_density_method 'not measured'
_exptl_crystal_description parallelpipid
_exptl_crystal_F_000 1568
_exptl_crystal_size_max 0.43
_exptl_crystal_size_mid 0.21
_exptl_crystal_size_min 0.21
_refine_diff_density_max 0.492
_refine_diff_density_min -0.446
_refine_diff_density_rms 0.071
_refine_ls_extinction_coef 0.0005(2)
_refine_ls_extinction_expression Fc^*^=kFc[1+0.001xFc^2^\l^3^/sin(2\q)]^-1/4^
_refine_ls_extinction_method SHELXL
_refine_ls_goodness_of_fit_ref 1.008
_refine_ls_hydrogen_treatment mixed
_refine_ls_matrix_type full
_refine_ls_number_parameters 209
_refine_ls_number_reflns 2844
_refine_ls_number_restraints 0
_refine_ls_restrained_S_all 1.008
_refine_ls_R_factor_all 0.0766
_refine_ls_R_factor_gt 0.0473
_refine_ls_shift/su_max 0.001
_refine_ls_shift/su_mean 0.000
_refine_ls_structure_factor_coef Fsqd
_refine_ls_weighting_details 'calc w=1/[\s^2^(Fo^2^)+(0.0694P)^2^+0.0000P] where P=(Fo^2^+2Fc^2^)/3'
_refine_ls_weighting_scheme calc
_refine_ls_wR_factor_gt 0.1206
_refine_ls_wR_factor_ref 0.1319
_reflns_number_gt 1974
_reflns_number_total 2844
_reflns_threshold_expression >2sigma(I)
_cod_data_source_file ic0259484_5.cif
_cod_data_source_block alo7
_cod_depositor_comments
;
The following automatic conversions were performed:

'_symmetry_cell_setting' value 'Monoclinic' changed to 'monoclinic'
according to the built-in table from CIF Core dictionary named
'cif_core.dic' version 2.4.1 from 2010-06-29.

Automatic conversion script
Id: cif_fix_values 1646 2011-03-28 12:23:43Z adriana 
;
_cod_database_code 4318970

loop_
_symmetry_equiv_pos_as_xyz
'x, y, z'
'-x, y, -z+1/2'
'x+1/2, y+1/2, z'
'-x+1/2, y+1/2, -z+1/2'
'-x, -y, -z'
'x, -y, z-1/2'
'-x+1/2, -y+1/2, -z'
'x+1/2, -y+1/2, z-1/2'

loop_
_atom_site_label
_atom_site_type_symbol
_atom_site_fract_x
_atom_site_fract_y
_atom_site_fract_z
_atom_site_U_iso_or_equiv
_atom_site_adp_type
_atom_site_occupancy
_atom_site_symmetry_multiplicity
_atom_site_calc_flag
_atom_site_refinement_flags
_atom_site_disorder_assembly
_atom_site_disorder_group
Ti Ti 0.11971(3) 0.34378(8) 0.19708(4) 0.0217(3) Uani 1 1 d . . .
Si Si 0.17724(5) 0.47027(14) 0.38974(7) 0.0271(3) Uani 1 1 d . . .
N1 N 0.14344(13) 0.2226(4) 0.13946(18) 0.0231(8) Uani 1 1 d . . .
N2 N 0.05679(13) 0.5121(4) 0.14503(18) 0.0237(8) Uani 1 1 d . . .
N3 N 0.15495(13) 0.5336(4) 0.15553(18) 0.0215(8) Uani 1 1 d . . .
N4 N 0.07334(14) 0.1858(4) 0.19510(19) 0.0248(8) Uani 1 1 d . . .
C1 C 0.19087(16) 0.3715(4) 0.3239(2) 0.0252(10) Uani 1 1 d . . .
H1A H 0.2068 0.2684 0.3472 0.030 Uiso 1 1 calc R . .
H1B H 0.2227 0.4286 0.3300 0.030 Uiso 1 1 calc R . .
C2 C 0.11837(19) 0.3618(5) 0.3854(3) 0.0397(12) Uani 1 1 d . . .
H2A H 0.1315 0.2563 0.4035 0.060 Uiso 1 1 calc R . .
H2B H 0.0807 0.3618 0.3293 0.060 Uiso 1 1 calc R . .
H2C H 0.1127 0.4120 0.4212 0.060 Uiso 1 1 calc R . .
C3 C 0.15122(19) 0.6754(5) 0.3545(2) 0.0359(11) Uani 1 1 d . . .
H3A H 0.1815 0.7320 0.3575 0.054 Uiso 1 1 calc R . .
H3B H 0.1449 0.7245 0.3898 0.054 Uiso 1 1 calc R . .
H3C H 0.1139 0.6752 0.2981 0.054 Uiso 1 1 calc R . .
C4 C 0.24764(18) 0.4752(5) 0.5019(2) 0.0328(11) Uani 1 1 d . . .
H4A H 0.2791 0.5301 0.5070 0.049 Uiso 1 1 calc R . .
H4B H 0.2607 0.3704 0.5220 0.049 Uiso 1 1 calc R . .
H4C H 0.2391 0.5275 0.5341 0.049 Uiso 1 1 calc R . .
C11 C 0.12973(17) 0.0718(5) 0.1077(2) 0.0299(11) Uani 1 1 d . . .
H11A H 0.1110 -0.0037 0.1165 0.036 Uiso 1 1 calc R . .
C12 C 0.14776(18) 0.0509(5) 0.0615(2) 0.0332(11) Uani 1 1 d . . .
H12A H 0.1436 -0.0396 0.0337 0.040 Uiso 1 1 calc R . .
C13 C 0.17407(18) 0.1929(5) 0.0640(2) 0.0312(11) Uani 1 1 d . . .
H13A H 0.1906 0.2137 0.0384 0.037 Uiso 1 1 calc R . .
C14 C 0.17046(16) 0.2928(5) 0.1111(2) 0.0249(10) Uani 1 1 d . . .
C21 C 0.01312(17) 0.5609(5) 0.1504(2) 0.0298(10) Uani 1 1 d . . .
H21A H 0.0045 0.5109 0.1813 0.036 Uiso 1 1 calc R . .
C22 C -0.01525(17) 0.6917(5) 0.1043(3) 0.0330(11) Uani 1 1 d . . .
H22A H -0.0457 0.7466 0.0985 0.040 Uiso 1 1 calc R . .
C23 C 0.01066(17) 0.7283(5) 0.0665(2) 0.0319(11) Uani 1 1 d . . .
H23A H 0.0002 0.8114 0.0309 0.038 Uiso 1 1 calc R . .
C24 C 0.05375(17) 0.6184(5) 0.0924(2) 0.0259(10) Uani 1 1 d . . .
C31 C 0.19283(17) 0.4560(5) 0.1399(2) 0.0287(10) Uani 1 1 d . . .
H31A H 0.2348 0.4544 0.1905 0.034 Uiso 1 1 calc R . .
H31B H 0.1905 0.5127 0.0978 0.034 Uiso 1 1 calc R . .
C32 C 0.09658(16) 0.5887(5) 0.0759(2) 0.0240(10) Uani 1 1 d . . .
H32A H 0.1031 0.6837 0.0573 0.029 Uiso 1 1 calc R . .
H32B H 0.0801 0.5099 0.0330 0.029 Uiso 1 1 calc R . .
C33 C 0.18757(17) 0.6691(4) 0.2108(2) 0.0299(10) Uani 1 1 d . . .
H33A H 0.1992 0.7379 0.1869 0.045 Uiso 1 1 calc R . .
H33B H 0.2231 0.6339 0.2642 0.045 Uiso 1 1 calc R . .
H33C H 0.1615 0.7238 0.2172 0.045 Uiso 1 1 calc R . .
C41 C 0.1005(2) 0.0497(5) 0.2504(3) 0.0490(13) Uani 1 1 d . . .
H41A H 0.0689 -0.0169 0.2388 0.073 Uiso 1 1 calc R . .
H41B H 0.1256 0.0838 0.3073 0.073 Uiso 1 1 calc R . .
H41C H 0.1247 -0.0070 0.2414 0.073 Uiso 1 1 calc R . .
C42 C 0.00814(18) 0.1632(5) 0.1329(3) 0.0429(12) Uani 1 1 d . . .
H42A H -0.0035 0.0726 0.1468 0.064 Uiso 1 1 calc R . .
H42B H -0.0027 0.1489 0.0793 0.064 Uiso 1 1 calc R . .
H42C H -0.0124 0.2532 0.1316 0.064 Uiso 1 1 calc R . .

loop_
_atom_site_aniso_label
_atom_site_aniso_U_11
_atom_site_aniso_U_22
_atom_site_aniso_U_33
_atom_site_aniso_U_23
_atom_site_aniso_U_13
_atom_site_aniso_U_12
Ti 0.0196(4) 0.0228(4) 0.0202(4) 0.0023(3) 0.0116(3) 0.0019(3)
Si 0.0263(7) 0.0296(7) 0.0238(6) 0.0005(5) 0.0152(6) 0.0002(5)
N1 0.0244(18) 0.0217(18) 0.0240(19) 0.0036(16) 0.0159(16) 0.0014(15)
N2 0.0207(18) 0.0254(19) 0.0245(18) 0.0012(16) 0.0142(16) 0.0013(15)
N3 0.0189(17) 0.0223(18) 0.0195(17) 0.0007(15) 0.0106(15) 0.0000(15)
N4 0.0249(18) 0.026(2) 0.0242(19) -0.0006(16) 0.0162(16) 0.0006(15)
C1 0.021(2) 0.022(2) 0.026(2) 0.0015(18) 0.0120(19) -0.0039(18)
C2 0.035(3) 0.054(3) 0.040(3) -0.003(2) 0.028(2) -0.002(2)
C3 0.042(3) 0.032(3) 0.025(2) -0.004(2) 0.017(2) 0.004(2)
C4 0.036(2) 0.034(3) 0.028(2) -0.001(2) 0.020(2) 0.001(2)
C11 0.027(2) 0.026(3) 0.035(3) 0.005(2) 0.019(2) 0.0052(19)
C12 0.035(3) 0.031(3) 0.028(2) -0.003(2) 0.017(2) 0.009(2)
C13 0.032(2) 0.037(3) 0.030(3) 0.007(2) 0.022(2) 0.012(2)
C14 0.021(2) 0.029(2) 0.020(2) 0.0067(19) 0.0110(19) 0.0083(18)
C21 0.023(2) 0.036(3) 0.033(2) -0.004(2) 0.019(2) -0.003(2)
C22 0.020(2) 0.033(3) 0.034(3) -0.007(2) 0.011(2) 0.004(2)
C23 0.026(2) 0.025(2) 0.027(2) 0.004(2) 0.008(2) 0.006(2)
C24 0.022(2) 0.026(2) 0.021(2) -0.0030(19) 0.0094(19) 0.0010(19)
C31 0.027(2) 0.035(3) 0.029(2) 0.004(2) 0.020(2) 0.002(2)
C32 0.025(2) 0.023(2) 0.019(2) 0.0028(18) 0.0114(19) 0.0013(19)
C33 0.029(2) 0.027(2) 0.027(2) -0.002(2) 0.015(2) -0.005(2)
C41 0.045(3) 0.034(3) 0.049(3) 0.011(2) 0.021(3) 0.000(2)
C42 0.029(3) 0.038(3) 0.051(3) -0.001(2) 0.020(2) -0.004(2)

loop_
_atom_type_symbol
_atom_type_description
_atom_type_scat_dispersion_real
_atom_type_scat_dispersion_imag
_atom_type_scat_source
C C 0.0033 0.0016 'International Tables Vol C Tables 4.2.6.8 and 6.1.1.4'
H H 0.0000 0.0000 'International Tables Vol C Tables 4.2.6.8 and 6.1.1.4'
N N 0.0061 0.0033 'International Tables Vol C Tables 4.2.6.8 and 6.1.1.4'
Si Si 0.0817 0.0704 'International Tables Vol C Tables 4.2.6.8 and 6.1.1.4'
Ti Ti 0.2776 0.4457 'International Tables Vol C Tables 4.2.6.8 and 6.1.1.4'

loop_
_geom_angle_atom_site_label_1
_geom_angle_atom_site_label_2
_geom_angle_atom_site_label_3
_geom_angle
_geom_angle_site_symmetry_1
_geom_angle_site_symmetry_3
_geom_angle_publ_flag
N4 Ti N2 97.38(14) . . ?
N4 Ti N1 96.86(13) . . ?
N2 Ti N1 125.39(13) . . ?
N4 Ti C1 102.37(15) . . ?
N2 Ti C1 114.78(15) . . ?
N1 Ti C1 112.98(14) . . ?
N4 Ti N3 162.54(12) . . ?
N2 Ti N3 75.60(12) . . ?
N1 Ti N3 75.37(12) . . ?
C1 Ti N3 95.07(13) . . ?
C1 Si C3 110.92(19) . . ?
C1 Si C2 110.27(19) . . ?
C3 Si C2 109.1(2) . . ?
C1 Si C4 111.60(19) . . ?
C3 Si C4 108.12(19) . . ?
C2 Si C4 106.7(2) . . ?
C14 N1 C11 105.4(3) . . ?
C14 N1 Ti 122.0(3) . . ?
C11 N1 Ti 131.8(3) . . ?
C24 N2 C21 105.2(3) . . ?
C24 N2 Ti 118.9(2) . . ?
C21 N2 Ti 135.9(3) . . ?
C33 N3 C31 109.9(3) . . ?
C33 N3 C32 108.8(3) . . ?
C31 N3 C32 110.7(3) . . ?
C33 N3 Ti 117.5(2) . . ?
C31 N3 Ti 108.6(2) . . ?
C32 N3 Ti 101.0(2) . . ?
C42 N4 C41 109.3(3) . . ?
C42 N4 Ti 127.1(3) . . ?
C41 N4 Ti 123.0(3) . . ?
Si C1 Ti 119.76(19) . . ?
C12 C11 N1 109.9(4) . . ?
C11 C12 C13 107.1(4) . . ?
C14 C13 C12 106.5(4) . . ?
C13 C14 N1 111.1(4) . . ?
C13 C14 C31 132.1(4) . . ?
N1 C14 C31 116.8(3) . . ?
C22 C21 N2 110.7(4) . . ?
C21 C22 C23 106.7(4) . . ?
C24 C23 C22 106.8(4) . . ?
C23 C24 N2 110.6(4) . . ?
C23 C24 C32 134.1(4) . . ?
N2 C24 C32 115.3(3) . . ?
N3 C31 C14 108.9(3) . . ?
C24 C32 N3 107.3(3) . . ?

loop_
_geom_bond_atom_site_label_1
_geom_bond_atom_site_label_2
_geom_bond_distance
_geom_bond_site_symmetry_2
_geom_bond_publ_flag
Ti N4 1.878(3) . ?
Ti N2 2.002(3) . ?
Ti N1 2.008(3) . ?
Ti C1 2.081(4) . ?
Ti N3 2.353(3) . ?
Si C1 1.856(4) . ?
Si C3 1.867(4) . ?
Si C2 1.876(4) . ?
Si C4 1.877(4) . ?
N1 C14 1.377(5) . ?
N1 C11 1.389(5) . ?
N2 C24 1.386(5) . ?
N2 C21 1.389(5) . ?
N3 C33 1.475(4) . ?
N3 C31 1.476(5) . ?
N3 C32 1.494(5) . ?
N4 C42 1.454(5) . ?
N4 C41 1.468(5) . ?
C11 C12 1.365(5) . ?
C12 C13 1.415(6) . ?
C13 C14 1.357(5) . ?
C14 C31 1.495(5) . ?
C21 C22 1.357(5) . ?
C22 C23 1.422(5) . ?
C23 C24 1.360(5) . ?
C24 C32 1.494(5) . ?
